data_1529642
loop_
_publ_author_name
'Blower, S.K.'
'Greaves, C.'

_publ_section_title
;
 A neutron diffraction study of Ca0.176 Bi0.824 O1.412
;
_journal_name_full 'Materials Research Bulletin'
_journal_page_first 765
_journal_page_last 772
_journal_volume 23
_journal_year 1988
_chemical_formula_sum 'Bi0.8 Ca0.2 O1.19'
_chemical_name_systematic 'Ca0.2 Bi0.8 O1.19'
_space_group_IT_number 166
_symmetry_space_group_name_Hall '-R 3 2"'
_symmetry_space_group_name_H-M 'R -3 m :H'
_cell_angle_alpha 90
_cell_angle_beta 90
_cell_angle_gamma 120
_cell_formula_units_Z 9
_cell_length_a 3.94
_cell_length_b 3.94
_cell_length_c 27.85
_cell_volume 374.411
_citation_journal_id_ASTM MRBUAC
_cod_data_source_file Blower_MRBUAC_1988_1754.cif
_cod_data_source_block Bi0.8Ca0.2O1.19
_cod_original_cell_volume 374.4107
_cod_database_code 1529642

loop_
_symmetry_equiv_pos_as_xyz
x,y,z
-y,x-y,z
-x+y,-x,z
y,x,-z
-x,-x+y,-z
x-y,-y,-z
-x,-y,-z
y,-x+y,-z
x-y,x,-z
-y,-x,z
x,x-y,z
-x+y,y,z
x+2/3,y+1/3,z+1/3
-y+2/3,x-y+1/3,z+1/3
-x+y+2/3,-x+1/3,z+1/3
y+2/3,x+1/3,-z+1/3
-x+2/3,-x+y+1/3,-z+1/3
x-y+2/3,-y+1/3,-z+1/3
-x+2/3,-y+1/3,-z+1/3
y+2/3,-x+y+1/3,-z+1/3
x-y+2/3,x+1/3,-z+1/3
-y+2/3,-x+1/3,z+1/3
x+2/3,x-y+1/3,z+1/3
-x+y+2/3,y+1/3,z+1/3
x+1/3,y+2/3,z+2/3
-y+1/3,x-y+2/3,z+2/3
-x+y+1/3,-x+2/3,z+2/3
y+1/3,x+2/3,-z+2/3
-x+1/3,-x+y+2/3,-z+2/3
x-y+1/3,-y+2/3,-z+2/3
-x+1/3,-y+2/3,-z+2/3
y+1/3,-x+y+2/3,-z+2/3
x-y+1/3,x+2/3,-z+2/3
-y+1/3,-x+2/3,z+2/3
x+1/3,x-y+2/3,z+2/3
-x+y+1/3,y+2/3,z+2/3

loop_
_atom_site_label
_atom_site_type_symbol
_atom_site_fract_x
_atom_site_fract_y
_atom_site_fract_z
_atom_site_occupancy
_atom_site_U_iso_or_equiv
Ca1 Ca+2 0 0 0 0.6 0.0
Bi1 Bi+2 0 0 0 0.4 0.0
O1 O-2 0 0 0.133 0.1 0.0
O2 O-2 0 0 0.3 1 0.0
Bi2 Bi+2 0 0 0.2287 1 0.0
O3 O-2 0 0 0.446 0.68 0.0
